data_4038336
loop_
_publ_author_name
'Schmidt, Elena Yu'
'Tatarinova, Inna V.'
'Ushakov, Igor A.'
'Vashchenko, Alexander Valentine'
'Trofimov, Boris A.'

_publ_section_title
;
 Oxaazabicyclooctene Oxides, Another Type of Bridgehead Nitrones:
 Diastereoselective Assembly from Acetylene gas, Ketones and Hydroxyl
 Amine.
;
_journal_name_full 'The Journal of organic chemistry'
_journal_paper_doi 10.1021/acs.joc.0c00742
_journal_year 2020
_chemical_formula_moiety '2(C25 H23 N O2), H2 O'
_chemical_formula_sum 'C50 H48 N2 O5'
_chemical_formula_weight 756.90
_space_group_crystal_system triclinic
_space_group_IT_number 2
_space_group_name_Hall '-P 1'
_space_group_name_H-M_alt 'P -1'
_atom_sites_solution_hydrogens mixed
_atom_sites_solution_primary dual
_audit_creation_date 2019-06-05
_audit_creation_method
;
Olex2 1.2
(compiled 2018.05.29 svn.r3508 for OlexSys, GUI svn.r5506)
;
_audit_update_record
;
2019-06-05 # Formatted by publCIF

;
_cell_angle_alpha 102.72(2)
_cell_angle_beta 92.22(4)
_cell_angle_gamma 109.91(3)
_cell_formula_units_Z 2
_cell_length_a 10.384(8)
_cell_length_b 10.986(8)
_cell_length_c 19.425(14)
_cell_measurement_reflns_used 871
_cell_measurement_temperature 293
_cell_measurement_theta_max 24.5
_cell_measurement_theta_min 2.5
_cell_volume 2017(3)
_computing_molecular_graphics 'Olex2 (Dolomanov et al., 2009)'
_computing_publication_material 'Olex2 (Dolomanov et al., 2009)'
_computing_structure_refinement 'XL (Sheldrick, 2008)'
_computing_structure_solution 'ShelXT (Sheldrick, 2015)'
_diffrn_ambient_temperature 293.15
_diffrn_measured_fraction_theta_full 0.999
_diffrn_measured_fraction_theta_max 0.910
_diffrn_measurement_device_type 'Bruker  D8 Venture'
_diffrn_measurement_method '\w and \f'
_diffrn_radiation_monochromator No
_diffrn_radiation_type MoK\a
_diffrn_radiation_wavelength 0.71073
_diffrn_reflns_av_R_equivalents 0.0571
_diffrn_reflns_av_unetI/netI 0.0478
_diffrn_reflns_Laue_measured_fraction_full 0.999
_diffrn_reflns_Laue_measured_fraction_max 0.910
_diffrn_reflns_limit_h_max 12
_diffrn_reflns_limit_h_min -12
_diffrn_reflns_limit_k_max 13
_diffrn_reflns_limit_k_min -13
_diffrn_reflns_limit_l_max 24
_diffrn_reflns_limit_l_min -23
_diffrn_reflns_number 71221
_diffrn_reflns_point_group_measured_fraction_full 0.999
_diffrn_reflns_point_group_measured_fraction_max 0.910
_diffrn_reflns_theta_full 25.242
_diffrn_reflns_theta_max 27.170
_diffrn_reflns_theta_min 2.166
_diffrn_source IuS
_exptl_absorpt_coefficient_mu 0.080
_exptl_absorpt_correction_T_max 0.7453
_exptl_absorpt_correction_T_min 0.6873
_exptl_absorpt_correction_type multi-scan
_exptl_absorpt_process_details
;
SADABS-2016/2 (Bruker,2016/2) was used for absorption correction.
wR2(int) was 0.0970 before and 0.0566 after correction.
The Ratio of minimum to maximum transmission is 0.9222.
The \l/2 correction factor is Not present.
;
_exptl_crystal_colour 'clear light colourless'
_exptl_crystal_colour_lustre clear
_exptl_crystal_colour_modifier light
_exptl_crystal_colour_primary colourless
_exptl_crystal_density_diffrn 1.246
_exptl_crystal_description prism
_exptl_crystal_F_000 804
_exptl_crystal_size_max 0.19
_exptl_crystal_size_mid 0.187
_exptl_crystal_size_min 0.123
_refine_diff_density_max 0.187
_refine_diff_density_min -0.219
_refine_diff_density_rms 0.041
_refine_ls_extinction_method none
_refine_ls_goodness_of_fit_ref 1.060
_refine_ls_hydrogen_treatment constr
_refine_ls_matrix_type full
_refine_ls_number_parameters 519
_refine_ls_number_reflns 8164
_refine_ls_number_restraints 0
_refine_ls_restrained_S_all 1.060
_refine_ls_R_factor_all 0.1074
_refine_ls_R_factor_gt 0.0539
_refine_ls_shift/su_max 0.001
_refine_ls_shift/su_mean 0.000
_refine_ls_structure_factor_coef Fsqd
_refine_ls_weighting_details 'w=1/[\s^2^(Fo^2^)+(0.0476P)^2^+0.7664P] where P=(Fo^2^+2Fc^2^)/3'
_refine_ls_weighting_scheme calc
_refine_ls_wR_factor_gt 0.1121
_refine_ls_wR_factor_ref 0.1309
_reflns_Friedel_coverage 0.000
_reflns_number_gt 5200
_reflns_number_total 8164
_reflns_threshold_expression 'I > 2\s(I)'
_cod_data_source_file jo0c00742_si_002.cif
_cod_data_source_block a_a
_cod_database_code 4038336
_shelx_shelxl_version_number 2014/7
_shelx_space_group_comment
;
The symmetry employed for this shelxl refinement is uniquely defined
by the following loop, which should always be used as a source of
symmetry information in preference to the above space-group names.
They are only intended as comments.
;
_shelx_estimated_absorpt_t_max 0.990
_shelx_estimated_absorpt_t_min 0.985
_olex2_refinement_description
;
1. Fixed Uiso
 At 1.2 times of:
  All C(H) groups, All C(H,H) groups
 At 1.5 times of:
  All C(H,H,H) groups, All O(H,H) groups
2.a Free rotating group:
 O5(H5A,H5B)
2.b Ternary CH refined with riding coordinates:
 C12(H12), C40(H40)
2.c Secondary CH2 refined with riding coordinates:
 C11(H11A,H11B), C13(H13A,H13B), C39(H39A,H39B), C41(H41A,H41B)
2.d Aromatic/amide H refined with riding coordinates:
 C1(H1), C2(H2), C3(H3), C8(H8), C9(H9), C10(H10), C14(H14), C15(H15),
 C19(H19), C20(H20), C21(H21), C22(H22), C23(H23), C24(H24), C25(H25), C26(H26),
  C27(H27), C28(H28), C33(H33), C34(H34), C35(H35), C37(H37), C38(H38),
 C43(H43), C44(H44), C45(H45), C46(H46), C47(H47), C49(H49), C50(H50)
2.e Idealised Me refined as rotating group:
 C17(H17A,H17B,H17C), C48(H48A,H48B,H48C)
;
_olex2_submission_special_instructions 'No special instructions were received'

loop_
_space_group_symop_operation_xyz
'x, y, z'
'-x, -y, -z'

loop_
_atom_site_label
_atom_site_type_symbol
_atom_site_fract_x
_atom_site_fract_y
_atom_site_fract_z
_atom_site_U_iso_or_equiv
_atom_site_adp_type
_atom_site_occupancy
_atom_site_site_symmetry_order
_atom_site_calc_flag
_atom_site_refinement_flags_posn
_atom_site_refinement_flags_adp
_atom_site_refinement_flags_occupancy
_atom_site_disorder_assembly
_atom_site_disorder_group
O1 O 0.62038(12) 0.68423(12) 0.03052(6) 0.0339(3) Uani 1 1 d . . . . .
O2 O 0.93694(14) 0.85034(14) 0.13628(7) 0.0466(4) Uani 1 1 d . . . . .
O3 O 0.60182(13) 0.63786(13) 0.47308(7) 0.0352(3) Uani 1 1 d . . . . .
O4 O 0.74066(16) 0.72203(16) 0.32265(8) 0.0536(4) Uani 1 1 d . . . . .
O5 O 0.97201(19) 0.7248(2) 0.24598(11) 0.0772(6) Uani 1 1 d . . . . .
H5A H 0.9617 0.7609 0.2127 0.116 Uiso 1 1 d G . . . .
H5B H 0.9041 0.7240 0.2692 0.116 Uiso 1 1 d G . . . .
N1 N 0.80587(16) 0.79854(15) 0.11244(8) 0.0350(4) Uani 1 1 d . . . . .
N2 N 0.72412(17) 0.69791(16) 0.38485(9) 0.0382(4) Uani 1 1 d . . . . .
C1 C 0.9937(3) 0.7391(3) -0.12156(13) 0.0684(8) Uani 1 1 d . . . . .
H1 H 1.0468 0.7528 -0.1586 0.082 Uiso 1 1 calc R . . . .
C2 C 0.9448(2) 0.8357(3) -0.08818(13) 0.0599(7) Uani 1 1 d . . . . .
H2 H 0.9641 0.9147 -0.1026 0.072 Uiso 1 1 calc R . . . .
C3 C 0.8670(2) 0.8143(2) -0.03318(11) 0.0475(5) Uani 1 1 d . . . . .
H3 H 0.8336 0.8793 -0.0107 0.057 Uiso 1 1 calc R . . . .
C4 C 0.83762(19) 0.6976(2) -0.01065(10) 0.0372(5) Uani 1 1 d . . . . .
C5 C 0.75116(19) 0.67885(18) 0.04948(10) 0.0327(4) Uani 1 1 d . . . . .
C6 C 0.5716(2) 0.72300(19) 0.09781(10) 0.0334(4) Uani 1 1 d . . . . .
C7 C 0.4569(2) 0.77423(19) 0.08555(11) 0.0367(5) Uani 1 1 d . . . . .
C8 C 0.4418(2) 0.8181(2) 0.02577(12) 0.0506(6) Uani 1 1 d . . . . .
H8 H 0.5063 0.8217 -0.0063 0.061 Uiso 1 1 calc R . . . .
C9 C 0.3314(3) 0.8571(3) 0.01284(14) 0.0670(7) Uani 1 1 d . . . . .
H9 H 0.3225 0.8861 -0.0280 0.080 Uiso 1 1 calc R . . . .
C10 C 0.2356(3) 0.8534(3) 0.05932(17) 0.0679(8) Uani 1 1 d . . . . .
H10 H 0.1606 0.8778 0.0499 0.081 Uiso 1 1 calc R . . . .
C11 C 0.7306(2) 0.55481(19) 0.07681(10) 0.0367(5) Uani 1 1 d . . . . .
H11A H 0.8200 0.5525 0.0914 0.044 Uiso 1 1 calc R . . . .
H11B H 0.6835 0.4758 0.0387 0.044 Uiso 1 1 calc R . . . .
C12 C 0.6456(2) 0.55275(19) 0.14022(10) 0.0358(5) Uani 1 1 d . . . . .
H12 H 0.7070 0.6188 0.1813 0.043 Uiso 1 1 calc R . . . .
C13 C 0.5257(2) 0.59892(19) 0.12766(11) 0.0374(5) Uani 1 1 d . . . . .
H13A H 0.4890 0.6193 0.1722 0.045 Uiso 1 1 calc R . . . .
H13B H 0.4527 0.5273 0.0945 0.045 Uiso 1 1 calc R . . . .
C14 C 0.3613(3) 0.7746(3) 0.13290(15) 0.0624(7) Uani 1 1 d . . . . .
H14 H 0.3709 0.7482 0.1745 0.075 Uiso 1 1 calc R . . . .
C15 C 0.2515(3) 0.8136(3) 0.11963(18) 0.0737(8) Uani 1 1 d . . . . .
H15 H 0.1879 0.8125 0.1522 0.088 Uiso 1 1 calc R . . . .
C16 C 0.7045(2) 0.82456(19) 0.14053(10) 0.0351(5) Uani 1 1 d . . . . .
C17 C 0.7217(3) 0.9218(2) 0.20854(12) 0.0540(6) Uani 1 1 d . . . . .
H17A H 0.8147 0.9850 0.2180 0.081 Uiso 1 1 calc GR . . . .
H17B H 0.7032 0.8760 0.2459 0.081 Uiso 1 1 calc GR . . . .
H17C H 0.6586 0.9678 0.2063 0.081 Uiso 1 1 calc GR . . . .
C18 C 0.6031(2) 0.4182(2) 0.15908(10) 0.0389(5) Uani 1 1 d . . . . .
C19 C 0.4689(2) 0.3279(2) 0.14641(12) 0.0488(6) Uani 1 1 d . . . . .
H19 H 0.3999 0.3487 0.1254 0.059 Uiso 1 1 calc R . . . .
C20 C 0.4359(3) 0.2070(2) 0.16452(13) 0.0611(7) Uani 1 1 d . . . . .
H20 H 0.3450 0.1475 0.1554 0.073 Uiso 1 1 calc R . . . .
C21 C 0.5350(3) 0.1743(3) 0.19553(14) 0.0675(8) Uani 1 1 d . . . . .
H21 H 0.5123 0.0928 0.2076 0.081 Uiso 1 1 calc R . . . .
C22 C 0.6694(3) 0.2630(3) 0.20885(13) 0.0628(7) Uani 1 1 d . . . . .
H22 H 0.7375 0.2409 0.2299 0.075 Uiso 1 1 calc R . . . .
C23 C 0.7040(3) 0.3850(2) 0.19117(12) 0.0507(6) Uani 1 1 d . . . . .
H23 H 0.7949 0.4445 0.2008 0.061 Uiso 1 1 calc R . . . .
C24 C 0.8867(2) 0.6012(2) -0.04494(12) 0.0518(6) Uani 1 1 d . . . . .
H24 H 0.8675 0.5220 -0.0308 0.062 Uiso 1 1 calc R . . . .
C25 C 0.9642(3) 0.6225(3) -0.10025(13) 0.0685(8) Uani 1 1 d . . . . .
H25 H 0.9967 0.5571 -0.1233 0.082 Uiso 1 1 calc R . . . .
C26 C 0.8439(3) 0.9072(3) 0.70820(13) 0.0649(7) Uani 1 1 d . . . . .
H26 H 0.8659 0.9611 0.7544 0.078 Uiso 1 1 calc R . . . .
C27 C 0.8159(3) 0.9563(2) 0.65264(14) 0.0615(7) Uani 1 1 d . . . . .
H27 H 0.8174 1.0435 0.6612 0.074 Uiso 1 1 calc R . . . .
C28 C 0.7855(2) 0.8770(2) 0.58439(12) 0.0494(6) Uani 1 1 d . . . . .
H28 H 0.7663 0.9113 0.5471 0.059 Uiso 1 1 calc R . . . .
C29 C 0.7830(2) 0.7473(2) 0.57018(11) 0.0379(5) Uani 1 1 d . . . . .
C30 C 0.74587(19) 0.66251(19) 0.49482(10) 0.0349(5) Uani 1 1 d . . . . .
C31 C 0.5872(2) 0.60222(19) 0.39798(10) 0.0344(4) Uani 1 1 d . . . . .
C32 C 0.4656(2) 0.6272(2) 0.36875(11) 0.0384(5) Uani 1 1 d . . . . .
C33 C 0.4185(2) 0.7199(2) 0.40945(13) 0.0526(6) Uani 1 1 d . . . . .
H33 H 0.4656 0.7698 0.4540 0.063 Uiso 1 1 calc R . . . .
C34 C 0.3030(3) 0.7389(3) 0.38482(16) 0.0683(7) Uani 1 1 d . . . . .
H34 H 0.2714 0.8001 0.4133 0.082 Uiso 1 1 calc R . . . .
C35 C 0.2337(3) 0.6688(3) 0.31879(17) 0.0701(8) Uani 1 1 d . . . . .
H35 H 0.1559 0.6825 0.3021 0.084 Uiso 1 1 calc R . . . .
C36 C 0.8147(2) 0.73201(19) 0.43992(11) 0.0377(5) Uani 1 1 d . . . . .
C37 C 0.3953(2) 0.5571(2) 0.30236(12) 0.0534(6) Uani 1 1 d . . . . .
H37 H 0.4255 0.4949 0.2739 0.064 Uiso 1 1 calc R . . . .
C38 C 0.2802(3) 0.5788(3) 0.27778(14) 0.0656(7) Uani 1 1 d . . . . .
H38 H 0.2340 0.5313 0.2327 0.079 Uiso 1 1 calc R . . . .
C39 C 0.5879(2) 0.46145(19) 0.37293(11) 0.0401(5) Uani 1 1 d . . . . .
H39A H 0.5816 0.4378 0.3214 0.048 Uiso 1 1 calc R . . . .
H39B H 0.5075 0.3993 0.3866 0.048 Uiso 1 1 calc R . . . .
C40 C 0.7191(2) 0.44797(19) 0.40455(11) 0.0394(5) Uani 1 1 d . . . . .
H40 H 0.7942 0.4889 0.3784 0.047 Uiso 1 1 calc R . . . .
C41 C 0.7602(2) 0.52563(19) 0.48309(11) 0.0390(5) Uani 1 1 d . . . . .
H41A H 0.7017 0.4746 0.5123 0.047 Uiso 1 1 calc R . . . .
H41B H 0.8550 0.5373 0.4976 0.047 Uiso 1 1 calc R . . . .
C42 C 0.7096(2) 0.3046(2) 0.39708(11) 0.0418(5) Uani 1 1 d . . . . .
C43 C 0.5880(3) 0.2033(2) 0.39905(16) 0.0698(8) Uani 1 1 d . . . . .
H43 H 0.5071 0.2217 0.4030 0.084 Uiso 1 1 calc R . . . .
C44 C 0.5841(3) 0.0750(3) 0.39519(17) 0.0822(9) Uani 1 1 d . . . . .
H44 H 0.5012 0.0082 0.3971 0.099 Uiso 1 1 calc R . . . .
C45 C 0.7014(3) 0.0457(3) 0.38857(13) 0.0664(7) Uani 1 1 d . . . . .
H45 H 0.6987 -0.0407 0.3862 0.080 Uiso 1 1 calc R . . . .
C46 C 0.8220(3) 0.1435(3) 0.38553(14) 0.0654(7) Uani 1 1 d . . . . .
H46 H 0.9020 0.1239 0.3805 0.078 Uiso 1 1 calc R . . . .
C47 C 0.8261(2) 0.2715(2) 0.38985(13) 0.0562(6) Uani 1 1 d . . . . .
H47 H 0.9096 0.3375 0.3879 0.067 Uiso 1 1 calc R . . . .
C48 C 0.9615(2) 0.8066(3) 0.44052(14) 0.0603(7) Uani 1 1 d . . . . .
H48A H 1.0027 0.7493 0.4127 0.090 Uiso 1 1 calc GR . . . .
H48B H 1.0063 0.8377 0.4886 0.090 Uiso 1 1 calc GR . . . .
H48C H 0.9720 0.8816 0.4207 0.090 Uiso 1 1 calc GR . . . .
C49 C 0.8101(2) 0.6986(2) 0.62689(12) 0.0500(6) Uani 1 1 d . . . . .
H49 H 0.8086 0.6115 0.6189 0.060 Uiso 1 1 calc R . . . .
C50 C 0.8393(3) 0.7787(3) 0.69510(13) 0.0659(7) Uani 1 1 d . . . . .
H50 H 0.8560 0.7445 0.7328 0.079 Uiso 1 1 calc R . . . .

loop_
_atom_site_aniso_label
_atom_site_aniso_U_11
_atom_site_aniso_U_22
_atom_site_aniso_U_33
_atom_site_aniso_U_23
_atom_site_aniso_U_13
_atom_site_aniso_U_12
O1 0.0308(7) 0.0404(8) 0.0318(7) 0.0077(6) 0.0027(6) 0.0152(6)
O2 0.0306(8) 0.0524(9) 0.0480(9) 0.0104(7) -0.0057(6) 0.0062(7)
O3 0.0315(7) 0.0406(8) 0.0357(8) 0.0133(6) 0.0083(6) 0.0127(6)
O4 0.0619(10) 0.0647(10) 0.0418(9) 0.0282(8) 0.0173(7) 0.0219(8)
O5 0.0548(12) 0.1122(16) 0.0769(14) 0.0404(12) 0.0052(9) 0.0352(11)
N1 0.0344(10) 0.0331(9) 0.0350(9) 0.0090(7) -0.0001(7) 0.0089(8)
N2 0.0403(10) 0.0381(10) 0.0409(10) 0.0180(8) 0.0139(8) 0.0140(8)
C1 0.0537(16) 0.113(2) 0.0491(15) 0.0329(16) 0.0188(12) 0.0338(16)
C2 0.0508(15) 0.0748(18) 0.0532(15) 0.0307(13) 0.0094(12) 0.0121(13)
C3 0.0452(13) 0.0531(14) 0.0439(13) 0.0151(11) 0.0075(10) 0.0150(11)
C4 0.0290(11) 0.0465(12) 0.0348(11) 0.0096(9) 0.0017(9) 0.0122(9)
C5 0.0275(10) 0.0357(11) 0.0336(11) 0.0060(8) 0.0000(8) 0.0119(9)
C6 0.0373(11) 0.0342(10) 0.0315(10) 0.0084(8) 0.0079(9) 0.0159(9)
C7 0.0323(11) 0.0322(11) 0.0460(12) 0.0081(9) 0.0048(9) 0.0132(9)
C8 0.0554(15) 0.0576(14) 0.0503(14) 0.0170(11) 0.0084(11) 0.0319(12)
C9 0.0764(19) 0.0735(18) 0.0659(17) 0.0172(14) -0.0044(15) 0.0467(16)
C10 0.0471(15) 0.0561(16) 0.103(2) 0.0114(15) -0.0055(15) 0.0287(13)
C11 0.0375(11) 0.0372(11) 0.0381(11) 0.0088(9) 0.0038(9) 0.0171(9)
C12 0.0384(11) 0.0347(11) 0.0347(11) 0.0082(9) 0.0013(9) 0.0141(9)
C13 0.0374(11) 0.0373(11) 0.0400(12) 0.0120(9) 0.0081(9) 0.0147(9)
C14 0.0616(16) 0.0729(17) 0.0785(18) 0.0397(14) 0.0319(14) 0.0409(14)
C15 0.0520(16) 0.0741(19) 0.119(3) 0.0416(18) 0.0382(16) 0.0392(15)
C16 0.0398(12) 0.0323(10) 0.0358(11) 0.0096(9) 0.0036(9) 0.0153(9)
C17 0.0652(16) 0.0486(14) 0.0462(13) -0.0014(11) 0.0009(11) 0.0265(12)
C18 0.0513(13) 0.0394(12) 0.0315(11) 0.0109(9) 0.0092(9) 0.0213(11)
C19 0.0556(15) 0.0392(12) 0.0498(13) 0.0133(10) 0.0029(11) 0.0137(11)
C20 0.0702(17) 0.0432(14) 0.0681(17) 0.0208(12) 0.0119(14) 0.0132(13)
C21 0.094(2) 0.0499(15) 0.0754(19) 0.0323(14) 0.0310(16) 0.0344(16)
C22 0.087(2) 0.0687(17) 0.0628(16) 0.0324(14) 0.0230(14) 0.0533(17)
C23 0.0563(15) 0.0555(14) 0.0533(14) 0.0220(11) 0.0149(11) 0.0303(12)
C24 0.0522(14) 0.0660(15) 0.0477(14) 0.0160(12) 0.0126(11) 0.0323(13)
C25 0.0647(17) 0.106(2) 0.0534(16) 0.0200(15) 0.0219(13) 0.0521(17)
C26 0.0698(18) 0.0599(17) 0.0446(15) -0.0004(13) 0.0058(12) 0.0063(14)
C27 0.0716(17) 0.0437(14) 0.0576(16) 0.0041(12) 0.0116(13) 0.0112(12)
C28 0.0575(15) 0.0411(13) 0.0457(13) 0.0104(10) 0.0058(11) 0.0130(11)
C29 0.0312(11) 0.0383(12) 0.0404(12) 0.0112(9) 0.0077(9) 0.0063(9)
C30 0.0283(11) 0.0376(11) 0.0388(11) 0.0124(9) 0.0066(9) 0.0098(9)
C31 0.0353(11) 0.0373(11) 0.0331(11) 0.0136(9) 0.0087(8) 0.0125(9)
C32 0.0363(11) 0.0409(12) 0.0428(12) 0.0205(10) 0.0076(9) 0.0131(10)
C33 0.0532(15) 0.0491(13) 0.0604(15) 0.0137(11) 0.0021(12) 0.0251(12)
C34 0.0619(17) 0.0717(18) 0.087(2) 0.0249(16) 0.0066(15) 0.0407(15)
C35 0.0497(16) 0.085(2) 0.094(2) 0.0456(18) 0.0059(15) 0.0332(15)
C36 0.0344(11) 0.0355(11) 0.0422(12) 0.0122(9) 0.0087(10) 0.0092(9)
C37 0.0529(15) 0.0671(16) 0.0448(14) 0.0175(12) 0.0053(11) 0.0251(13)
C38 0.0556(16) 0.084(2) 0.0580(16) 0.0288(15) -0.0073(13) 0.0204(15)
C39 0.0398(12) 0.0365(11) 0.0435(12) 0.0113(9) 0.0059(9) 0.0122(10)
C40 0.0396(12) 0.0360(11) 0.0442(12) 0.0125(9) 0.0112(9) 0.0133(9)
C41 0.0347(11) 0.0400(12) 0.0446(12) 0.0149(10) 0.0043(9) 0.0135(9)
C42 0.0505(13) 0.0392(12) 0.0387(12) 0.0092(9) 0.0065(10) 0.0202(11)
C43 0.0616(17) 0.0469(15) 0.112(2) 0.0286(15) 0.0355(16) 0.0251(13)
C44 0.082(2) 0.0457(16) 0.126(3) 0.0296(16) 0.0397(19) 0.0232(15)
C45 0.102(2) 0.0470(15) 0.0610(16) 0.0111(12) 0.0120(15) 0.0410(17)
C46 0.0691(18) 0.0601(17) 0.0756(18) 0.0089(14) -0.0015(14) 0.0401(15)
C47 0.0470(14) 0.0500(14) 0.0721(17) 0.0101(12) -0.0017(12) 0.0220(12)
C48 0.0394(13) 0.0645(16) 0.0653(16) 0.0174(13) 0.0092(12) 0.0028(12)
C49 0.0554(14) 0.0488(13) 0.0431(13) 0.0128(11) 0.0049(11) 0.0147(11)
C50 0.0758(19) 0.0726(19) 0.0417(15) 0.0168(13) -0.0014(12) 0.0166(15)

loop_
_atom_type_symbol
_atom_type_description
_atom_type_scat_dispersion_real
_atom_type_scat_dispersion_imag
_atom_type_scat_source
C C 0.0033 0.0016 'International Tables Vol C Tables 4.2.6.8 and 6.1.1.4'
H H 0.0000 0.0000 'International Tables Vol C Tables 4.2.6.8 and 6.1.1.4'
N N 0.0061 0.0033 'International Tables Vol C Tables 4.2.6.8 and 6.1.1.4'
O O 0.0106 0.0060 'International Tables Vol C Tables 4.2.6.8 and 6.1.1.4'

loop_
_geom_angle_atom_site_label_1
_geom_angle_atom_site_label_2
_geom_angle_atom_site_label_3
_geom_angle
_geom_angle_site_symmetry_1
_geom_angle_site_symmetry_3
_geom_angle_publ_flag
C5 O1 C6 104.62(14) . . ?
C31 O3 C30 104.80(14) . . ?
H5A O5 H5B 104.5 . . ?
O2 N1 C5 120.79(15) . . ?
C16 N1 O2 128.73(17) . . ?
C16 N1 C5 109.92(16) . . ?
O4 N2 C31 120.52(16) . . ?
C36 N2 O4 129.29(17) . . ?
C36 N2 C31 109.68(16) . . ?
C2 C1 H1 120.0 . . ?
C25 C1 H1 120.0 . . ?
C25 C1 C2 120.0(2) . . ?
C1 C2 H2 120.3 . . ?
C1 C2 C3 119.3(2) . . ?
C3 C2 H2 120.3 . . ?
C2 C3 H3 119.4 . . ?
C2 C3 C4 121.3(2) . . ?
C4 C3 H3 119.4 . . ?
C3 C4 C5 119.08(18) . . ?
C24 C4 C3 118.7(2) . . ?
C24 C4 C5 122.18(19) . . ?
O1 C5 N1 100.36(14) . . ?
O1 C5 C4 109.58(15) . . ?
O1 C5 C11 109.09(15) . . ?
N1 C5 C11 107.57(16) . . ?
C4 C5 N1 111.21(16) . . ?
C4 C5 C11 117.62(16) . . ?
O1 C6 C7 109.12(15) . . ?
O1 C6 C13 106.37(15) . . ?
O1 C6 C16 100.51(15) . . ?
C7 C6 C13 113.42(16) . . ?
C7 C6 C16 116.42(17) . . ?
C16 C6 C13 109.76(16) . . ?
C8 C7 C6 121.17(18) . . ?
C8 C7 C14 117.7(2) . . ?
C14 C7 C6 121.10(19) . . ?
C7 C8 H8 119.6 . . ?
C7 C8 C9 120.7(2) . . ?
C9 C8 H8 119.6 . . ?
C8 C9 H9 119.6 . . ?
C10 C9 C8 120.8(3) . . ?
C10 C9 H9 119.6 . . ?
C9 C10 H10 120.5 . . ?
C15 C10 C9 119.1(2) . . ?
C15 C10 H10 120.5 . . ?
C5 C11 H11A 109.3 . . ?
C5 C11 H11B 109.3 . . ?
C5 C11 C12 111.56(15) . . ?
H11A C11 H11B 108.0 . . ?
C12 C11 H11A 109.3 . . ?
C12 C11 H11B 109.3 . . ?
C11 C12 H12 106.6 . . ?
C13 C12 C11 110.97(16) . . ?
C13 C12 H12 106.6 . . ?
C18 C12 C11 111.57(16) . . ?
C18 C12 H12 106.6 . . ?
C18 C12 C13 114.01(17) . . ?
C6 C13 H13A 109.4 . . ?
C6 C13 H13B 109.4 . . ?
C12 C13 C6 111.31(16) . . ?
C12 C13 H13A 109.4 . . ?
C12 C13 H13B 109.4 . . ?
H13A C13 H13B 108.0 . . ?
C7 C14 H14 119.4 . . ?
C7 C14 C15 121.2(2) . . ?
C15 C14 H14 119.4 . . ?
C10 C15 C14 120.5(2) . . ?
C10 C15 H15 119.8 . . ?
C14 C15 H15 119.8 . . ?
N1 C16 C6 107.78(17) . . ?
N1 C16 C17 123.37(19) . . ?
C17 C16 C6 128.10(18) . . ?
C16 C17 H17A 109.5 . . ?
C16 C17 H17B 109.5 . . ?
C16 C17 H17C 109.5 . . ?
H17A C17 H17B 109.5 . . ?
H17A C17 H17C 109.5 . . ?
H17B C17 H17C 109.5 . . ?
C19 C18 C12 123.37(19) . . ?
C19 C18 C23 118.2(2) . . ?
C23 C18 C12 118.4(2) . . ?
C18 C19 H19 119.5 . . ?
C20 C19 C18 121.0(2) . . ?
C20 C19 H19 119.5 . . ?
C19 C20 H20 119.7 . . ?
C21 C20 C19 120.6(3) . . ?
C21 C20 H20 119.7 . . ?
C20 C21 H21 120.3 . . ?
C20 C21 C22 119.4(2) . . ?
C22 C21 H21 120.3 . . ?
C21 C22 H22 119.7 . . ?
C21 C22 C23 120.7(2) . . ?
C23 C22 H22 119.7 . . ?
C18 C23 H23 120.0 . . ?
C22 C23 C18 120.1(2) . . ?
C22 C23 H23 120.0 . . ?
C4 C24 H24 120.0 . . ?
C25 C24 C4 120.0(2) . . ?
C25 C24 H24 120.0 . . ?
C1 C25 C24 120.6(2) . . ?
C1 C25 H25 119.7 . . ?
C24 C25 H25 119.7 . . ?
C27 C26 H26 120.3 . . ?
C50 C26 H26 120.3 . . ?
C50 C26 C27 119.3(2) . . ?
C26 C27 H27 119.9 . . ?
C26 C27 C28 120.2(2) . . ?
C28 C27 H27 119.9 . . ?
C27 C28 H28 119.4 . . ?
C27 C28 C29 121.1(2) . . ?
C29 C28 H28 119.4 . . ?
C28 C29 C30 119.48(18) . . ?
C28 C29 C49 118.1(2) . . ?
C49 C29 C30 122.42(19) . . ?
O3 C30 C29 107.86(15) . . ?
O3 C30 C36 100.88(15) . . ?
O3 C30 C41 106.60(15) . . ?
C29 C30 C36 114.79(17) . . ?
C29 C30 C41 115.72(17) . . ?
C36 C30 C41 109.59(16) . . ?
O3 C31 N2 100.27(15) . . ?
O3 C31 C32 109.97(15) . . ?
O3 C31 C39 108.90(15) . . ?
C32 C31 N2 112.63(16) . . ?
C32 C31 C39 116.36(17) . . ?
C39 C31 N2 107.47(16) . . ?
C33 C32 C31 120.1(2) . . ?
C37 C32 C31 121.67(19) . . ?
C37 C32 C33 118.2(2) . . ?
C32 C33 H33 119.6 . . ?
C34 C33 C32 120.7(2) . . ?
C34 C33 H33 119.6 . . ?
C33 C34 H34 119.7 . . ?
C35 C34 C33 120.7(3) . . ?
C35 C34 H34 119.7 . . ?
C34 C35 H35 120.4 . . ?
C38 C35 C34 119.2(2) . . ?
C38 C35 H35 120.4 . . ?
N2 C36 C30 107.90(17) . . ?
N2 C36 C48 123.30(19) . . ?
C48 C36 C30 128.05(19) . . ?
C32 C37 H37 119.8 . . ?
C32 C37 C38 120.4(2) . . ?
C38 C37 H37 119.8 . . ?
C35 C38 C37 120.8(3) . . ?
C35 C38 H38 119.6 . . ?
C37 C38 H38 119.6 . . ?
C31 C39 H39A 109.2 . . ?
C31 C39 H39B 109.2 . . ?
C31 C39 C40 112.01(17) . . ?
H39A C39 H39B 107.9 . . ?
C40 C39 H39A 109.2 . . ?
C40 C39 H39B 109.2 . . ?
C39 C40 H40 107.1 . . ?
C41 C40 C39 111.33(16) . . ?
C41 C40 H40 107.1 . . ?
C42 C40 C39 114.11(17) . . ?
C42 C40 H40 107.1 . . ?
C42 C40 C41 109.65(16) . . ?
C30 C41 C40 111.15(16) . . ?
C30 C41 H41A 109.4 . . ?
C30 C41 H41B 109.4 . . ?
C40 C41 H41A 109.4 . . ?
C40 C41 H41B 109.4 . . ?
H41A C41 H41B 108.0 . . ?
C43 C42 C40 122.6(2) . . ?
C43 C42 C47 117.1(2) . . ?
C47 C42 C40 120.3(2) . . ?
C42 C43 H43 119.5 . . ?
C42 C43 C44 121.1(2) . . ?
C44 C43 H43 119.5 . . ?
C43 C44 H44 119.8 . . ?
C45 C44 C43 120.4(3) . . ?
C45 C44 H44 119.8 . . ?
C44 C45 H45 120.2 . . ?
C46 C45 C44 119.5(2) . . ?
C46 C45 H45 120.2 . . ?
C45 C46 H46 119.9 . . ?
C45 C46 C47 120.2(2) . . ?
C47 C46 H46 119.9 . . ?
C42 C47 H47 119.1 . . ?
C46 C47 C42 121.7(2) . . ?
C46 C47 H47 119.1 . . ?
C36 C48 H48A 109.5 . . ?
C36 C48 H48B 109.5 . . ?
C36 C48 H48C 109.5 . . ?
H48A C48 H48B 109.5 . . ?
H48A C48 H48C 109.5 . . ?
H48B C48 H48C 109.5 . . ?
C29 C49 H49 119.9 . . ?
C50 C49 C29 120.3(2) . . ?
C50 C49 H49 119.9 . . ?
C26 C50 C49 121.1(2) . . ?
C26 C50 H50 119.5 . . ?
C49 C50 H50 119.5 . . ?

loop_
_geom_bond_atom_site_label_1
_geom_bond_atom_site_label_2
_geom_bond_distance
_geom_bond_site_symmetry_2
_geom_bond_publ_flag
O1 C5 1.417(2) . ?
O1 C6 1.449(2) . ?
O2 N1 1.303(2) . ?
O3 C30 1.454(2) . ?
O3 C31 1.412(2) . ?
O4 N2 1.298(2) . ?
O5 H5A 0.8501 . ?
O5 H5B 0.8499 . ?
N1 C5 1.509(3) . ?
N1 C16 1.292(3) . ?
N2 C31 1.523(3) . ?
N2 C36 1.295(3) . ?
C1 H1 0.9300 . ?
C1 C2 1.377(4) . ?
C1 C25 1.372(4) . ?
C2 H2 0.9300 . ?
C2 C3 1.378(3) . ?
C3 H3 0.9300 . ?
C3 C4 1.385(3) . ?
C4 C5 1.508(3) . ?
C4 C24 1.381(3) . ?
C5 C11 1.521(3) . ?
C6 C7 1.511(3) . ?
C6 C13 1.533(3) . ?
C6 C16 1.514(3) . ?
C7 C8 1.375(3) . ?
C7 C14 1.380(3) . ?
C8 H8 0.9300 . ?
C8 C9 1.385(3) . ?
C9 H9 0.9300 . ?
C9 C10 1.365(4) . ?
C10 H10 0.9300 . ?
C10 C15 1.361(4) . ?
C11 H11A 0.9700 . ?
C11 H11B 0.9700 . ?
C11 C12 1.542(3) . ?
C12 H12 0.9800 . ?
C12 C13 1.526(3) . ?
C12 C18 1.523(3) . ?
C13 H13A 0.9700 . ?
C13 H13B 0.9700 . ?
C14 H14 0.9300 . ?
C14 C15 1.381(3) . ?
C15 H15 0.9300 . ?
C16 C17 1.465(3) . ?
C17 H17A 0.9600 . ?
C17 H17B 0.9600 . ?
C17 H17C 0.9600 . ?
C18 C19 1.382(3) . ?
C18 C23 1.390(3) . ?
C19 H19 0.9300 . ?
C19 C20 1.382(3) . ?
C20 H20 0.9300 . ?
C20 C21 1.361(4) . ?
C21 H21 0.9300 . ?
C21 C22 1.378(4) . ?
C22 H22 0.9300 . ?
C22 C23 1.388(3) . ?
C23 H23 0.9300 . ?
C24 H24 0.9300 . ?
C24 C25 1.381(3) . ?
C25 H25 0.9300 . ?
C26 H26 0.9300 . ?
C26 C27 1.371(4) . ?
C26 C50 1.361(4) . ?
C27 H27 0.9300 . ?
C27 C28 1.374(3) . ?
C28 H28 0.9300 . ?
C28 C29 1.382(3) . ?
C29 C30 1.507(3) . ?
C29 C49 1.384(3) . ?
C30 C36 1.509(3) . ?
C30 C41 1.529(3) . ?
C31 C32 1.498(3) . ?
C31 C39 1.518(3) . ?
C32 C33 1.384(3) . ?
C32 C37 1.377(3) . ?
C33 H33 0.9300 . ?
C33 C34 1.372(3) . ?
C34 H34 0.9300 . ?
C34 C35 1.368(4) . ?
C35 H35 0.9300 . ?
C35 C38 1.361(4) . ?
C36 C48 1.462(3) . ?
C37 H37 0.9300 . ?
C37 C38 1.383(3) . ?
C38 H38 0.9300 . ?
C39 H39A 0.9700 . ?
C39 H39B 0.9700 . ?
C39 C40 1.539(3) . ?
C40 H40 0.9800 . ?
C40 C41 1.538(3) . ?
C40 C42 1.518(3) . ?
C41 H41A 0.9700 . ?
C41 H41B 0.9700 . ?
C42 C43 1.379(3) . ?
C42 C47 1.380(3) . ?
C43 H43 0.9300 . ?
C43 C44 1.382(4) . ?
C44 H44 0.9300 . ?
C44 C45 1.365(4) . ?
C45 H45 0.9300 . ?
C45 C46 1.358(4) . ?
C46 H46 0.9300 . ?
C46 C47 1.376(3) . ?
C47 H47 0.9300 . ?
C48 H48A 0.9600 . ?
C48 H48B 0.9600 . ?
C48 H48C 0.9600 . ?
C49 H49 0.9300 . ?
C49 C50 1.377(3) . ?
C50 H50 0.9300 . ?

loop_
_geom_torsion_atom_site_label_1
_geom_torsion_atom_site_label_2
_geom_torsion_atom_site_label_3
_geom_torsion_atom_site_label_4
_geom_torsion
_geom_torsion_site_symmetry_1
_geom_torsion_site_symmetry_2
_geom_torsion_site_symmetry_3
_geom_torsion_site_symmetry_4
_geom_torsion_publ_flag
O1 C5 C11 C12 -57.0(2) . . . . ?
O1 C6 C7 C8 -20.5(3) . . . . ?
O1 C6 C7 C14 157.5(2) . . . . ?
O1 C6 C13 C12 61.0(2) . . . . ?
O1 C6 C16 N1 -23.66(19) . . . . ?
O1 C6 C16 C17 166.18(19) . . . . ?
O2 N1 C5 O1 -163.36(14) . . . . ?
O2 N1 C5 C4 -47.5(2) . . . . ?
O2 N1 C5 C11 82.64(19) . . . . ?
O2 N1 C16 C6 -171.52(16) . . . . ?
O2 N1 C16 C17 -0.8(3) . . . . ?
O3 C30 C36 N2 -23.22(19) . . . . ?
O3 C30 C36 C48 166.6(2) . . . . ?
O3 C30 C41 C40 59.8(2) . . . . ?
O3 C31 C32 C33 23.9(3) . . . . ?
O3 C31 C32 C37 -154.20(19) . . . . ?
O3 C31 C39 C40 -56.7(2) . . . . ?
O4 N2 C31 O3 -163.03(15) . . . . ?
O4 N2 C31 C32 -46.2(2) . . . . ?
O4 N2 C31 C39 83.3(2) . . . . ?
O4 N2 C36 C30 -172.02(18) . . . . ?
O4 N2 C36 C48 -1.2(3) . . . . ?
N1 C5 C11 C12 51.1(2) . . . . ?
N2 C31 C32 C33 -87.0(2) . . . . ?
N2 C31 C32 C37 94.9(2) . . . . ?
N2 C31 C39 C40 51.1(2) . . . . ?
C1 C2 C3 C4 0.3(3) . . . . ?
C2 C1 C25 C24 -0.6(4) . . . . ?
C2 C3 C4 C5 -179.6(2) . . . . ?
C2 C3 C4 C24 -0.7(3) . . . . ?
C3 C4 C5 O1 59.5(2) . . . . ?
C3 C4 C5 N1 -50.5(2) . . . . ?
C3 C4 C5 C11 -175.15(18) . . . . ?
C3 C4 C24 C25 0.4(3) . . . . ?
C4 C5 C11 C12 177.50(16) . . . . ?
C4 C24 C25 C1 0.2(4) . . . . ?
C5 O1 C6 C7 162.15(15) . . . . ?
C5 O1 C6 C13 -75.15(17) . . . . ?
C5 O1 C6 C16 39.24(17) . . . . ?
C5 N1 C16 C6 -0.2(2) . . . . ?
C5 N1 C16 C17 170.57(18) . . . . ?
C5 C4 C24 C25 179.3(2) . . . . ?
C5 C11 C12 C13 41.5(2) . . . . ?
C5 C11 C12 C18 169.79(16) . . . . ?
C6 O1 C5 N1 -39.04(16) . . . . ?
C6 O1 C5 C4 -156.13(15) . . . . ?
C6 O1 C5 C11 73.79(17) . . . . ?
C6 C7 C8 C9 176.0(2) . . . . ?
C6 C7 C14 C15 -175.9(2) . . . . ?
C7 C6 C13 C12 -179.04(16) . . . . ?
C7 C6 C16 N1 -141.32(17) . . . . ?
C7 C6 C16 C17 48.5(3) . . . . ?
C7 C8 C9 C10 0.3(4) . . . . ?
C7 C14 C15 C10 -0.4(4) . . . . ?
C8 C7 C14 C15 2.1(4) . . . . ?
C8 C9 C10 C15 1.4(4) . . . . ?
C9 C10 C15 C14 -1.4(4) . . . . ?
C11 C12 C13 C6 -44.2(2) . . . . ?
C11 C12 C18 C19 -108.8(2) . . . . ?
C11 C12 C18 C23 71.7(2) . . . . ?
C12 C18 C19 C20 179.9(2) . . . . ?
C12 C18 C23 C22 -179.69(19) . . . . ?
C13 C6 C7 C8 -138.8(2) . . . . ?
C13 C6 C7 C14 39.1(3) . . . . ?
C13 C6 C16 N1 88.14(19) . . . . ?
C13 C6 C16 C17 -82.0(2) . . . . ?
C13 C12 C18 C19 17.8(3) . . . . ?
C13 C12 C18 C23 -161.65(18) . . . . ?
C14 C7 C8 C9 -2.1(3) . . . . ?
C16 N1 C5 O1 24.48(19) . . . . ?
C16 N1 C5 C4 140.36(17) . . . . ?
C16 N1 C5 C11 -89.51(18) . . . . ?
C16 C6 C7 C8 92.4(2) . . . . ?
C16 C6 C7 C14 -89.7(2) . . . . ?
C16 C6 C13 C12 -46.9(2) . . . . ?
C18 C12 C13 C6 -171.17(16) . . . . ?
C18 C19 C20 C21 0.2(4) . . . . ?
C19 C18 C23 C22 0.8(3) . . . . ?
C19 C20 C21 C22 0.0(4) . . . . ?
C20 C21 C22 C23 0.2(4) . . . . ?
C21 C22 C23 C18 -0.6(4) . . . . ?
C23 C18 C19 C20 -0.6(3) . . . . ?
C24 C4 C5 O1 -119.3(2) . . . . ?
C24 C4 C5 N1 130.6(2) . . . . ?
C24 C4 C5 C11 6.0(3) . . . . ?
C25 C1 C2 C3 0.4(4) . . . . ?
C26 C27 C28 C29 -0.2(4) . . . . ?
C27 C26 C50 C49 1.6(4) . . . . ?
C27 C28 C29 C30 178.6(2) . . . . ?
C27 C28 C29 C49 0.9(3) . . . . ?
C28 C29 C30 O3 -66.8(2) . . . . ?
C28 C29 C30 C36 44.7(3) . . . . ?
C28 C29 C30 C41 173.96(18) . . . . ?
C28 C29 C49 C50 -0.4(3) . . . . ?
C29 C30 C36 N2 -138.87(18) . . . . ?
C29 C30 C36 C48 50.9(3) . . . . ?
C29 C30 C41 C40 179.77(16) . . . . ?
C29 C49 C50 C26 -0.9(4) . . . . ?
C30 O3 C31 N2 -38.60(16) . . . . ?
C30 O3 C31 C32 -157.40(15) . . . . ?
C30 O3 C31 C39 74.01(18) . . . . ?
C30 C29 C49 C50 -177.9(2) . . . . ?
C31 O3 C30 C29 159.68(15) . . . . ?
C31 O3 C30 C36 38.98(17) . . . . ?
C31 O3 C30 C41 -75.45(17) . . . . ?
C31 N2 C36 C30 -0.3(2) . . . . ?
C31 N2 C36 C48 170.47(19) . . . . ?
C31 C32 C33 C34 -176.7(2) . . . . ?
C31 C32 C37 C38 177.6(2) . . . . ?
C31 C39 C40 C41 40.4(2) . . . . ?
C31 C39 C40 C42 165.14(16) . . . . ?
C32 C31 C39 C40 178.42(16) . . . . ?
C32 C33 C34 C35 -1.5(4) . . . . ?
C32 C37 C38 C35 -0.4(4) . . . . ?
C33 C32 C37 C38 -0.5(3) . . . . ?
C33 C34 C35 C38 0.5(4) . . . . ?
C34 C35 C38 C37 0.5(4) . . . . ?
C36 N2 C31 O3 24.41(19) . . . . ?
C36 N2 C31 C32 141.25(18) . . . . ?
C36 N2 C31 C39 -89.30(19) . . . . ?
C36 C30 C41 C40 -48.5(2) . . . . ?
C37 C32 C33 C34 1.5(3) . . . . ?
C39 C31 C32 C33 148.3(2) . . . . ?
C39 C31 C32 C37 -29.8(3) . . . . ?
C39 C40 C41 C30 -42.7(2) . . . . ?
C39 C40 C42 C43 -33.0(3) . . . . ?
C39 C40 C42 C47 148.7(2) . . . . ?
C40 C42 C43 C44 -177.2(2) . . . . ?
C40 C42 C47 C46 177.6(2) . . . . ?
C41 C30 C36 N2 88.9(2) . . . . ?
C41 C30 C36 C48 -81.3(3) . . . . ?
C41 C40 C42 C43 92.6(3) . . . . ?
C41 C40 C42 C47 -85.6(2) . . . . ?
C42 C40 C41 C30 -169.89(16) . . . . ?
C42 C43 C44 C45 -0.7(5) . . . . ?
C43 C42 C47 C46 -0.7(4) . . . . ?
C43 C44 C45 C46 -0.3(5) . . . . ?
C44 C45 C46 C47 0.7(4) . . . . ?
C45 C46 C47 C42 -0.2(4) . . . . ?
C47 C42 C43 C44 1.1(4) . . . . ?
C49 C29 C30 O3 110.7(2) . . . . ?
C49 C29 C30 C36 -137.7(2) . . . . ?
C49 C29 C30 C41 -8.5(3) . . . . ?
C50 C26 C27 C28 -1.0(4) . . . . ?
